data_4331719
loop_
_publ_author_name
'Wei-Hui Fang'
'Lin Cheng'
'Ling Huang'
'Guo-Yu Yang'

_publ_contact_author_address
; State Key Laboratory of Structural Chemistry
Fujian Institute of Research on the structure of matter
Chinese Academy of Sciences
Fuzhou, Fujian 350002
P. R. China
;
_publ_contact_author_email ygy@fjirsm.ac.cn
_publ_contact_author_fax '86 591 83710051'
_publ_contact_author_name 'Professor Guo-Yu Yang'
_publ_contact_author_phone '86 591 83710051'
_publ_section_title
;
 A Series of Lanthanide-Based Cluster Organic Frameworks Made of
 Heptanuclear Trigonal-Prismatic Cluster Units
;
_journal_name_full 'Inorganic Chemistry'
_journal_page_first 6
_journal_page_last 8
_journal_paper_doi 10.1021/ic301963v
_journal_volume 52
_journal_year 2013
_chemical_formula_sum 'C144 H131 Cl4 N12 O60 Yb7'
_chemical_formula_weight 4342.69
_chemical_name_systematic
; 
 ? 
;
_space_group_IT_number 150
_symmetry_cell_setting trigonal
_symmetry_space_group_name_Hall 'P 3 2"'
_symmetry_space_group_name_H-M 'P 3 2 1'
_atom_sites_solution_hydrogens geom
_atom_sites_solution_primary direct
_atom_sites_solution_secondary difmap
_audit_creation_method SHELXL-97
_cell_angle_alpha 90.00
_cell_angle_beta 90.00
_cell_angle_gamma 120.00
_cell_formula_units_Z 1
_cell_length_a 16.923(6)
_cell_length_b 16.923(6)
_cell_length_c 14.646(7)
_cell_measurement_reflns_used 11994
_cell_measurement_temperature 293(2)
_cell_measurement_theta_max 27.4546
_cell_measurement_theta_min 2.4070
_cell_volume 3632(3)
_computing_structure_refinement 'SHELXL-97 (Sheldrick, 1997)'
_computing_structure_solution 'SHELXS-97 (Sheldrick, 1990)'
_diffrn_ambient_temperature 293(2)
_diffrn_measured_fraction_theta_full 0.983
_diffrn_measured_fraction_theta_max 0.983
_diffrn_measurement_device_type SATURN70
_diffrn_measurement_method CCD_Profile_fitting
_diffrn_radiation_monochromator graphite
_diffrn_radiation_source 'fine-focus sealed tube'
_diffrn_radiation_type MoK\a
_diffrn_radiation_wavelength 0.71073
_diffrn_reflns_av_R_equivalents 0.0545
_diffrn_reflns_av_sigmaI/netI 0.0407
_diffrn_reflns_limit_h_max 21
_diffrn_reflns_limit_h_min -19
_diffrn_reflns_limit_k_max 21
_diffrn_reflns_limit_k_min -21
_diffrn_reflns_limit_l_max 19
_diffrn_reflns_limit_l_min -19
_diffrn_reflns_number 31152
_diffrn_reflns_theta_full 27.49
_diffrn_reflns_theta_max 27.49
_diffrn_reflns_theta_min 2.78
_diffrn_standards_decay_% none
_diffrn_standards_interval_count none
_diffrn_standards_interval_time none
_diffrn_standards_number none
_exptl_absorpt_coefficient_mu 4.634
_exptl_absorpt_correction_T_max 1.0000
_exptl_absorpt_correction_T_min 0.8738
_exptl_absorpt_correction_type multi-scan
_exptl_absorpt_process_details 'SADABS (Sheldrick, 1996)'
_exptl_crystal_colour yellow
_exptl_crystal_density_diffrn 1.985
_exptl_crystal_description Prism
_exptl_crystal_F_000 2117
_exptl_crystal_size_max 0.451
_exptl_crystal_size_mid 0.372
_exptl_crystal_size_min 0.157
_refine_diff_density_max 5.782
_refine_diff_density_min -4.780
_refine_diff_density_rms 0.239
_refine_ls_abs_structure_details 'Flack H D (1983), Acta Cryst. A39, 876-881'
_refine_ls_abs_structure_Flack 0.06(3)
_refine_ls_extinction_method none
_refine_ls_goodness_of_fit_ref 1.075
_refine_ls_hydrogen_treatment constr
_refine_ls_matrix_type full
_refine_ls_number_parameters 312
_refine_ls_number_reflns 5479
_refine_ls_number_restraints 11
_refine_ls_restrained_S_all 1.076
_refine_ls_R_factor_all 0.0547
_refine_ls_R_factor_gt 0.0540
_refine_ls_shift/su_max 0.001
_refine_ls_shift/su_mean 0.000
_refine_ls_structure_factor_coef Fsqd
_refine_ls_weighting_details 'calc w=1/[\s^2^(Fo^2^)+(0.0717P)^2^+37.7615P] where P=(Fo^2^+2Fc^2^)/3'
_refine_ls_weighting_scheme calc
_refine_ls_wR_factor_gt 0.1395
_refine_ls_wR_factor_ref 0.1401
_reflns_number_gt 5402
_reflns_number_total 5479
_reflns_threshold_expression >2sigma(I)
_cod_data_source_file ic301963v_si_002_6.cif
_cod_data_source_block 6
_cod_original_cell_volume 3633.5(2)
_cod_database_code 4331719

loop_
_symmetry_equiv_pos_as_xyz
'x, y, z'
'-y, x-y, z'
'-x+y, -x, z'
'y, x, -z'
'x-y, -y, -z'
'-x, -x+y, -z'

loop_
_atom_site_label
_atom_site_type_symbol
_atom_site_fract_x
_atom_site_fract_y
_atom_site_fract_z
_atom_site_U_iso_or_equiv
_atom_site_adp_type
_atom_site_occupancy
_atom_site_symmetry_multiplicity
_atom_site_calc_flag
_atom_site_refinement_flags
Yb1 Yb 1.00120(2) 0.12836(2) 0.70238(3) 0.01701(12) Uani 1 1 d .
Yb2 Yb 1.0000 0.0000 0.5000 0.0178(2) Uani 1 6 d S
C1 C 1.0676(9) 0.3459(8) 0.7752(9) 0.033(2) Uani 1 1 d .
H1A H 1.1188 0.3436 0.7946 0.039 Uiso 1 1 calc R
C2 C 0.9233(8) 0.2780(7) 0.7138(9) 0.031(2) Uani 1 1 d .
H2A H 0.8734 0.2270 0.6887 0.037 Uiso 1 1 calc R
C3 C 1.0702(9) 0.4295(8) 0.7802(9) 0.035(3) Uani 1 1 d .
H3A H 1.1215 0.4805 0.8034 0.042 Uiso 1 1 calc R
C4 C 0.9198(9) 0.3586(7) 0.7180(9) 0.032(2) Uani 1 1 d .
H4A H 0.8680 0.3601 0.6995 0.039 Uiso 1 1 calc R
C5 C 0.9960(7) 0.4366(7) 0.7507(7) 0.025(2) Uani 1 1 d .
C6 C 0.9978(8) 0.5252(8) 0.7514(8) 0.030(2) Uani 1 1 d .
C7 C 1.0761(8) 0.6056(8) 0.7296(8) 0.032(2) Uani 1 1 d .
H7A H 1.1294 0.6050 0.7157 0.039 Uiso 1 1 calc R
C8 C 0.9202(7) 0.5303(7) 0.7731(8) 0.029(2) Uani 1 1 d .
H8A H 0.8665 0.4767 0.7870 0.035 Uiso 1 1 calc R
C9 C 1.0756(7) 0.6866(7) 0.7282(8) 0.028(2) Uani 1 1 d .
H9A H 1.1290 0.7395 0.7120 0.034 Uiso 1 1 calc R
C10 C 0.9197(7) 0.6119(7) 0.7748(8) 0.027(2) Uani 1 1 d .
H10A H 0.8674 0.6131 0.7921 0.033 Uiso 1 1 calc R
C11 C 0.9994(7) 0.6932(7) 0.7498(7) 0.025(2) Uani 1 1 d .
C12 C 0.9999(7) 0.7807(7) 0.7483(7) 0.023(2) Uani 1 1 d .
C13 C 1.0000 0.2319(8) 0.5000 0.024(2) Uani 1 2 d S
C14 C 1.0000 0.3208(8) 0.5000 0.024(2) Uani 1 2 d S
C15 C 1.0734(9) 0.3992(7) 0.5339(8) 0.032(3) Uani 1 1 d .
H15A H 1.1224 0.3965 0.5591 0.039 Uiso 1 1 calc R
C16 C 1.0753(7) 0.4844(7) 0.5310(8) 0.027(2) Uani 1 1 d .
H16A H 1.1273 0.5372 0.5500 0.033 Uiso 1 1 calc R
C17 C 1.0000 0.4895(11) 0.5000 0.038(4) Uani 1 2 d S
C18 C 1.0000 0.5770(9) 0.5000 0.029(3) Uani 1 2 d S
C19 C 1.0792(10) 0.6599(12) 0.4826(11) 0.054(3) Uani 1 1 d .
H19A H 1.1343 0.6621 0.4711 0.065 Uiso 1 1 calc R
C20 C 1.0737(13) 0.7395(15) 0.4828(15) 0.078(4) Uani 1 1 d .
H20A H 1.1266 0.7940 0.4696 0.094 Uiso 1 1 calc R
C21 C 1.2064(12) 0.2064(12) 1.0000 0.040(4) Uani 1 2 d S
C22 C 1.2928(10) 0.2928(10) 1.0000 0.038(4) Uani 1 2 d S
C23 C 1.2996(9) 0.3745(10) 0.9691(10) 0.043(3) Uani 1 1 d .
H23A H 1.2479 0.3733 0.9458 0.051 Uiso 1 1 calc R
C24 C 1.3804(10) 0.4564(10) 0.9722(10) 0.048(4) Uani 1 1 d .
H24A H 1.3815 0.5100 0.9554 0.058 Uiso 1 1 calc R
C25 C 1.4591(12) 0.4591(12) 1.0000 0.045(5) Uani 1 2 d S
C26 C 1.5475(14) 0.5475(14) 1.0000 0.077(9) Uani 1 2 d S
C27 C 1.6307(9) 0.5456(9) 0.9719(12) 0.054(3) Uani 1 1 d D
H27A H 1.6308 0.4927 0.9548 0.065 Uiso 1 1 calc R
C28 C 1.7113(12) 0.6347(10) 0.9738(15) 0.078(4) Uani 1 1 d D
H28A H 1.7669 0.6408 0.9563 0.094 Uiso 1 1 calc R
O1W O 1.0017(6) 0.1325(6) 0.8693(5) 0.0365(17) Uani 1 1 d D
H11 H 1.0416 0.1303 0.9024 0.044 Uiso 1 1 d RD
H12 H 0.9580 0.1190 0.9061 0.044 Uiso 1 1 d RD
O1 O 1.0760(5) 0.8531(5) 0.7448(6) 0.0278(17) Uani 1 1 d .
O2 O 0.9237(5) 0.7775(5) 0.7489(6) 0.0294(18) Uani 1 1 d .
O3 O 1.0195(7) 0.2084(6) 0.5732(6) 0.039(2) Uani 1 1 d .
O4 O 1.1335(6) 0.2086(7) 0.9987(6) 0.047(3) Uani 1 1 d .
O5 O 1.0980(6) 0.0921(6) 0.6073(7) 0.0417(18) Uani 1 1 d .
O6 O 1.0000 0.0000 0.754(3) 0.132(5) Uani 1 3 d S
N1 N 0.9955(6) 0.2680(6) 0.7439(7) 0.0253(19) Uani 1 1 d .
N2 N 1.0000 0.7435(13) 0.5000 0.061(4) Uani 1 2 d S
N3 N 1.7081(10) 0.7081(10) 1.0000 0.061(4) Uani 1 2 d SD
Cl1 Cl 0.6667 0.3333 0.3667(8) 0.090(2) Uani 1 3 d SD
Cl2 Cl 0.6667 0.3333 0.5961(12) 0.132(5) Uani 1 3 d SD
O7 O 0.5729(8) 0.2908(14) 0.3915(16) 0.196(12) Uani 1 1 d D
O8 O 0.6667 0.3333 0.2675(11) 0.1323(9) Uani 1 3 d SD
O9 O 0.6667 0.3333 0.6947(13) 0.126(8) Uani 1 3 d SD
O10 O 0.5820(7) 0.3293(9) 0.5696(11) 0.090(2) Uani 1 1 d D
O2W O 0.6667 0.3333 0.877(4) 0.196(12) Uani 1 3 d S
O3W O 0.6667 0.3333 0.4796(11) 0.0417(18) Uani 1 3 d S
O4W O 0.6667 0.3333 0.152(3) 0.126(8) Uani 1 3 d S

loop_
_atom_site_aniso_label
_atom_site_aniso_U_11
_atom_site_aniso_U_22
_atom_site_aniso_U_33
_atom_site_aniso_U_23
_atom_site_aniso_U_13
_atom_site_aniso_U_12
Yb1 0.0122(2) 0.01078(18) 0.0286(2) -0.00100(14) -0.00027(16) 0.00615(15)
Yb2 0.0157(3) 0.0157(3) 0.0219(5) 0.000 0.000 0.00783(14)
C1 0.036(6) 0.019(5) 0.045(7) -0.002(5) 0.000(5) 0.014(5)
C2 0.028(6) 0.013(5) 0.052(7) 0.006(5) -0.004(5) 0.010(4)
C3 0.044(7) 0.014(5) 0.050(7) -0.005(5) 0.001(6) 0.018(5)
C4 0.034(6) 0.021(5) 0.047(7) -0.001(5) 0.005(5) 0.017(5)
C5 0.034(5) 0.017(5) 0.030(5) 0.001(4) 0.003(4) 0.018(4)
C6 0.033(6) 0.022(5) 0.038(6) -0.001(4) -0.001(5) 0.017(5)
C7 0.034(6) 0.022(5) 0.039(6) -0.001(5) 0.007(5) 0.013(5)
C8 0.031(5) 0.016(5) 0.044(6) 0.002(5) 0.005(4) 0.014(4)
C9 0.021(5) 0.019(5) 0.042(6) -0.005(4) 0.004(4) 0.008(4)
C10 0.017(5) 0.021(5) 0.045(6) 0.008(4) 0.007(4) 0.011(4)
C11 0.036(6) 0.012(4) 0.031(5) 0.001(4) 0.005(4) 0.015(4)
C12 0.023(5) 0.015(4) 0.028(5) -0.001(4) 0.002(4) 0.007(4)
C13 0.026(5) 0.012(3) 0.038(6) 0.002(2) 0.004(4) 0.013(3)
C14 0.026(5) 0.012(3) 0.038(6) 0.002(2) 0.004(4) 0.013(3)
C15 0.052(7) 0.020(5) 0.035(6) 0.002(4) -0.005(5) 0.025(5)
C16 0.028(5) 0.019(5) 0.043(6) -0.004(4) -0.005(4) 0.018(4)
C17 0.037(9) 0.034(7) 0.045(10) -0.001(4) -0.002(7) 0.019(5)
C18 0.035(8) 0.022(5) 0.035(8) -0.002(3) -0.004(6) 0.018(4)
C19 0.035(5) 0.047(6) 0.066(7) 0.009(5) 0.003(5) 0.010(5)
C20 0.052(7) 0.069(9) 0.095(11) 0.018(8) -0.013(7) 0.017(7)
C21 0.046(8) 0.046(8) 0.028(9) 0.002(4) -0.002(4) 0.023(9)
C22 0.035(6) 0.035(6) 0.032(9) 0.002(4) -0.002(4) 0.009(7)
C23 0.039(7) 0.049(8) 0.049(8) 0.005(6) -0.001(6) 0.028(6)
C24 0.046(8) 0.040(8) 0.046(8) 0.005(6) -0.002(6) 0.012(6)
C25 0.042(7) 0.042(7) 0.038(10) -0.003(4) 0.003(4) 0.012(9)
C26 0.071(11) 0.071(11) 0.032(11) 0.007(7) -0.007(7) -0.008(14)
C27 0.035(5) 0.047(6) 0.066(7) 0.009(5) 0.003(5) 0.010(5)
C28 0.052(7) 0.069(9) 0.095(11) 0.018(8) -0.013(7) 0.017(7)
O1W 0.029(4) 0.048(5) 0.030(4) -0.009(4) -0.001(3) 0.018(4)
O1 0.021(3) 0.010(3) 0.049(5) 0.004(3) -0.007(3) 0.005(3)
O2 0.016(3) 0.019(3) 0.056(5) 0.015(3) 0.013(3) 0.011(3)
O3 0.054(5) 0.023(4) 0.044(5) 0.009(3) -0.005(4) 0.022(4)
O4 0.032(5) 0.047(6) 0.052(6) -0.005(4) -0.005(4) 0.011(4)
O5 0.040(5) 0.038(4) 0.045(4) 0.000(4) -0.002(4) 0.018(4)
O6 0.083(4) 0.083(4) 0.231(16) 0.000 0.000 0.041(2)
N1 0.023(4) 0.010(4) 0.041(5) 0.001(3) 0.011(4) 0.007(3)
N2 0.059(10) 0.065(7) 0.057(8) -0.011(4) -0.022(9) 0.029(5)
N3 0.059(10) 0.065(7) 0.057(8) -0.011(4) -0.022(9) 0.029(5)
Cl1 0.063(3) 0.063(3) 0.144(8) 0.000 0.000 0.0315(13)
Cl2 0.083(4) 0.083(4) 0.231(16) 0.000 0.000 0.041(2)
O7 0.127(16) 0.114(16) 0.36(3) 0.12(2) 0.03(2) 0.072(14)
O8 0.0828(8) 0.0828(8) 0.2313(14) 0.000 0.000 0.0414(4)
O9 0.080(9) 0.080(9) 0.22(3) 0.000 0.000 0.040(5)
O10 0.063(3) 0.063(3) 0.144(8) 0.000 0.000 0.0315(13)
O2W 0.127(16) 0.114(16) 0.36(3) 0.12(2) 0.03(2) 0.072(14)
O3W 0.040(5) 0.038(4) 0.045(4) 0.000(4) -0.002(4) 0.018(4)
O4W 0.080(9) 0.080(9) 0.22(3) 0.000 0.000 0.040(5)

loop_
_atom_type_symbol
_atom_type_description
_atom_type_scat_dispersion_real
_atom_type_scat_dispersion_imag
_atom_type_scat_source
C C 0.0033 0.0016 'International Tables Vol C Tables 4.2.6.8 and 6.1.1.4'
H H 0.0000 0.0000 'International Tables Vol C Tables 4.2.6.8 and 6.1.1.4'
N N 0.0061 0.0033 'International Tables Vol C Tables 4.2.6.8 and 6.1.1.4'
O O 0.0106 0.0060 'International Tables Vol C Tables 4.2.6.8 and 6.1.1.4'
Yb Yb -0.3850 5.5486 'International Tables Vol C Tables 4.2.6.8 and 6.1.1.4'
Cl Cl 0.1484 0.1585 'International Tables Vol C Tables 4.2.6.8 and 6.1.1.4'

loop_
_geom_angle_atom_site_label_1
_geom_angle_atom_site_label_2
_geom_angle_atom_site_label_3
_geom_angle
_geom_angle_site_symmetry_1
_geom_angle_site_symmetry_3
O1 Yb1 O3 91.8(3) 2_755 .
O1 Yb1 O6 94.0(4) 2_755 .
O3 Yb1 O6 141.3(11) . .
O1 Yb1 O2 141.7(3) 2_755 3_665
O3 Yb1 O2 106.0(3) . 3_665
O6 Yb1 O2 92.6(4) . 3_665
O1 Yb1 O5 143.9(3) 2_755 2_645
O3 Yb1 O5 82.0(3) . 2_645
O6 Yb1 O5 71.0(9) . 2_645
O2 Yb1 O5 73.3(3) 3_665 2_645
O1 Yb1 O1W 73.6(3) 2_755 .
O3 Yb1 O1W 145.5(3) . .
O6 Yb1 O1W 72.2(11) . .
O2 Yb1 O1W 72.7(3) 3_665 .
O5 Yb1 O1W 127.8(3) 2_645 .
O1 Yb1 O5 72.7(3) 2_755 .
O3 Yb1 O5 76.4(3) . .
O6 Yb1 O5 68.9(9) . .
O2 Yb1 O5 143.8(3) 3_665 .
O5 Yb1 O5 71.3(4) 2_645 .
O1W Yb1 O5 125.6(3) . .
O1 Yb1 N1 78.9(3) 2_755 .
O3 Yb1 N1 72.2(3) . .
O6 Yb1 N1 146.4(11) . .
O2 Yb1 N1 75.0(3) 3_665 .
O5 Yb1 N1 131.2(3) 2_645 .
O1W Yb1 N1 74.3(3) . .
O5 Yb1 N1 136.5(3) . .
O1 Yb1 Yb2 108.8(2) 2_755 .
O3 Yb1 Yb2 68.7(2) . .
O6 Yb1 Yb2 73.2(11) . .
O2 Yb1 Yb2 109.23(19) 3_665 .
O5 Yb1 Yb2 36.1(2) 2_645 .
O1W Yb1 Yb2 145.4(2) . .
O5 Yb1 Yb2 36.8(2) . .
N1 Yb1 Yb2 140.2(2) . .
O1 Yb1 Yb1 128.4(2) 2_755 2_645
O3 Yb1 Yb1 121.2(2) . 2_645
O6 Yb1 Yb1 35.2(6) . 2_645
O2 Yb1 Yb1 70.14(18) 3_665 2_645
O5 Yb1 Yb1 39.6(2) 2_645 2_645
O1W Yb1 Yb1 91.4(2) . 2_645
O5 Yb1 Yb1 77.8(2) . 2_645
N1 Yb1 Yb1 144.9(2) . 2_645
Yb2 Yb1 Yb1 59.311(13) . 2_645
O1 Yb1 Yb1 71.00(19) 2_755 3_765
O3 Yb1 Yb1 113.8(2) . 3_765
O6 Yb1 Yb1 35.2(6) . 3_765
O2 Yb1 Yb1 127.08(19) 3_665 3_765
O5 Yb1 Yb1 79.1(2) 2_645 3_765
O1W Yb1 Yb1 91.2(2) . 3_765
O5 Yb1 Yb1 37.4(2) . 3_765
N1 Yb1 Yb1 149.3(2) . 3_765
Yb2 Yb1 Yb1 59.311(13) . 3_765
Yb1 Yb1 Yb1 60.0 2_645 3_765
O5 Yb2 O5 134.0(5) . 5_556
O5 Yb2 O5 142.2(5) . 6_766
O5 Yb2 O5 76.6(4) 5_556 6_766
O5 Yb2 O5 76.6(4) . 3_765
O5 Yb2 O5 88.8(5) 5_556 3_765
O5 Yb2 O5 134.0(5) 6_766 3_765
O5 Yb2 O5 88.8(5) . 4_646
O5 Yb2 O5 76.6(4) 5_556 4_646
O5 Yb2 O5 76.6(4) 6_766 4_646
O5 Yb2 O5 142.2(5) 3_765 4_646
O5 Yb2 O5 76.6(4) . 2_645
O5 Yb2 O5 142.2(5) 5_556 2_645
O5 Yb2 O5 88.8(5) 6_766 2_645
O5 Yb2 O5 76.6(4) 3_765 2_645
O5 Yb2 O5 134.0(5) 4_646 2_645
O5 Yb2 Yb1 37.7(2) . 3_765
O5 Yb2 Yb1 109.3(2) 5_556 3_765
O5 Yb2 Yb1 170.1(2) 6_766 3_765
O5 Yb2 Yb1 40.7(2) 3_765 3_765
O5 Yb2 Yb1 112.1(2) 4_646 3_765
O5 Yb2 Yb1 81.8(2) 2_645 3_765
O5 Yb2 Yb1 170.1(2) . 5_556
O5 Yb2 Yb1 40.7(2) 5_556 5_556
O5 Yb2 Yb1 37.7(2) 6_766 5_556
O5 Yb2 Yb1 109.3(2) 3_765 5_556
O5 Yb2 Yb1 81.8(2) 4_646 5_556
O5 Yb2 Yb1 112.1(2) 2_645 5_556
Yb1 Yb2 Yb1 145.229(18) 3_765 5_556
O5 Yb2 Yb1 40.7(2) . .
O5 Yb2 Yb1 170.1(2) 5_556 .
O5 Yb2 Yb1 112.1(2) 6_766 .
O5 Yb2 Yb1 81.8(2) 3_765 .
O5 Yb2 Yb1 109.3(2) 4_646 .
O5 Yb2 Yb1 37.7(2) 2_645 .
Yb1 Yb2 Yb1 61.38(3) 3_765 .
Yb1 Yb2 Yb1 146.223(17) 5_556 .
O5 Yb2 Yb1 81.8(2) . 2_645
O5 Yb2 Yb1 112.1(2) 5_556 2_645
O5 Yb2 Yb1 109.3(2) 6_766 2_645
O5 Yb2 Yb1 37.7(2) 3_765 2_645
O5 Yb2 Yb1 170.1(2) 4_646 2_645
O5 Yb2 Yb1 40.7(2) 2_645 2_645
Yb1 Yb2 Yb1 61.38(3) 3_765 2_645
Yb1 Yb2 Yb1 107.78(3) 5_556 2_645
Yb1 Yb2 Yb1 61.38(3) . 2_645
O5 Yb2 Yb1 109.3(2) . 4_646
O5 Yb2 Yb1 37.7(2) 5_556 4_646
O5 Yb2 Yb1 81.8(2) 6_766 4_646
O5 Yb2 Yb1 112.1(2) 3_765 4_646
O5 Yb2 Yb1 40.7(2) 4_646 4_646
O5 Yb2 Yb1 170.1(2) 2_645 4_646
Yb1 Yb2 Yb1 107.78(3) 3_765 4_646
Yb1 Yb2 Yb1 61.38(3) 5_556 4_646
Yb1 Yb2 Yb1 145.229(17) . 4_646
Yb1 Yb2 Yb1 146.223(17) 2_645 4_646
O5 Yb2 Yb1 112.1(2) . 6_766
O5 Yb2 Yb1 81.8(2) 5_556 6_766
O5 Yb2 Yb1 40.7(2) 6_766 6_766
O5 Yb2 Yb1 170.1(2) 3_765 6_766
O5 Yb2 Yb1 37.7(2) 4_646 6_766
O5 Yb2 Yb1 109.3(2) 2_645 6_766
Yb1 Yb2 Yb1 146.223(17) 3_765 6_766
Yb1 Yb2 Yb1 61.38(3) 5_556 6_766
Yb1 Yb2 Yb1 107.78(3) . 6_766
Yb1 Yb2 Yb1 145.229(17) 2_645 6_766
Yb1 Yb2 Yb1 61.38(3) 4_646 6_766
N1 C1 C3 124.2(12) . .
N1 C1 H1A 117.9 . .
C3 C1 H1A 117.9 . .
N1 C2 C4 125.2(11) . .
N1 C2 H2A 117.4 . .
C4 C2 H2A 117.4 . .
C5 C3 C1 120.0(12) . .
C5 C3 H3A 120.0 . .
C1 C3 H3A 120.0 . .
C5 C4 C2 118.0(11) . .
C5 C4 H4A 121.0 . .
C2 C4 H4A 121.0 . .
C3 C5 C4 118.4(10) . .
C3 C5 C6 121.5(10) . .
C4 C5 C6 120.0(10) . .
C7 C6 C8 117.5(11) . .
C7 C6 C5 121.2(11) . .
C8 C6 C5 121.3(11) . .
C9 C7 C6 120.3(11) . .
C9 C7 H7A 119.8 . .
C6 C7 H7A 119.8 . .
C10 C8 C6 122.7(10) . .
C10 C8 H8A 118.6 . .
C6 C8 H8A 118.6 . .
C7 C9 C11 123.2(10) . .
C7 C9 H9A 118.4 . .
C11 C9 H9A 118.4 . .
C8 C10 C11 119.2(10) . .
C8 C10 H10A 120.4 . .
C11 C10 H10A 120.4 . .
C9 C11 C10 117.1(10) . .
C9 C11 C12 122.6(10) . .
C10 C11 C12 120.3(10) . .
O1 C12 O2 124.7(10) . .
O1 C12 C11 117.7(10) . .
O2 C12 C11 117.6(9) . .
O3 C13 O3 126.2(14) 6_766 .
O3 C13 C14 116.9(7) 6_766 .
O3 C13 C14 116.9(7) . .
C15 C14 C15 118.4(13) . 6_766
C15 C14 C13 120.8(7) . .
C15 C14 C13 120.8(7) 6_766 .
C14 C15 C16 121.0(11) . .
C14 C15 H15A 119.5 . .
C16 C15 H15A 119.5 . .
C17 C16 C15 120.8(11) . .
C17 C16 H16A 119.6 . .
C15 C16 H16A 119.6 . .
C16 C17 C16 117.6(16) 6_766 .
C16 C17 C18 121.2(8) 6_766 .
C16 C17 C18 121.2(8) . .
C19 C18 C19 116.8(18) . 6_766
C19 C18 C17 121.6(9) . .
C19 C18 C17 121.6(9) 6_766 .
C18 C19 C20 118.3(15) . .
C18 C19 H19A 120.8 . .
C20 C19 H19A 120.8 . .
N2 C20 C19 125.2(18) . .
N2 C20 H20A 117.4 . .
C19 C20 H20A 117.4 . .
O4 C21 O4 123(2) 4_647 .
O4 C21 C22 118.6(11) 4_647 .
O4 C21 C22 118.6(11) . .
C23 C22 C23 115.5(17) 4_647 .
C23 C22 C21 122.2(8) 4_647 .
C23 C22 C21 122.2(8) . .
C24 C23 C22 122.1(14) . .
C24 C23 H23A 119.0 . .
C22 C23 H23A 119.0 . .
C25 C24 C23 120.2(15) . .
C25 C24 H24A 119.9 . .
C23 C24 H24A 119.9 . .
C24 C25 C24 119.7(19) . 4_647
C24 C25 C26 120.2(10) . .
C24 C25 C26 120.2(10) 4_647 .
C27 C26 C27 125(2) 4_647 .
C27 C26 C25 117.6(10) 4_647 .
C27 C26 C25 117.6(10) . .
C28 C27 C26 112.6(15) . .
C28 C27 H27A 123.7 . .
C26 C27 H27A 123.7 . .
N3 C28 C27 121.6(17) . .
N3 C28 H28A 119.2 . .
C27 C28 H28A 119.2 . .
Yb1 O1W H11 124.2 . .
Yb1 O1W H12 129.5 . .
H11 O1W H12 103.5 . .
C12 O1 Yb1 136.2(7) . 3_775
C12 O2 Yb1 135.2(7) . 2_655
C13 O3 Yb1 159.3(7) . .
Yb2 O5 Yb1 106.3(4) . 3_765
Yb2 O5 Yb1 102.5(4) . .
Yb1 O5 Yb1 103.0(4) 3_765 .
Yb1 O6 Yb1 109.6(11) 2_645 3_765
Yb1 O6 Yb1 109.6(11) 2_645 .
Yb1 O6 Yb1 109.6(11) 3_765 .
C1 N1 C2 114.2(9) . .
C1 N1 Yb1 124.3(7) . .
C2 N1 Yb1 119.5(7) . .
C20 N2 C20 116(3) 6_766 .
C28 N3 C28 127(2) . 4_647
O7 Cl1 O7 113.8(8) 2_655 3_665
O7 Cl1 O7 113.8(8) 2_655 .
O7 Cl1 O7 113.8(8) 3_665 .
O7 Cl1 O8 104.7(10) 2_655 .
O7 Cl1 O8 104.7(10) 3_665 .
O7 Cl1 O8 104.7(10) . .
O7 Cl1 O3W 75.3(10) 2_655 .
O7 Cl1 O3W 75.3(10) 3_665 .
O7 Cl1 O3W 75.3(10) . .
O8 Cl1 O3W 180.000(5) . .
O9 Cl2 O10 105.5(8) . 2_655
O9 Cl2 O10 105.5(8) . 3_665
O10 Cl2 O10 113.1(7) 2_655 3_665
O9 Cl2 O10 105.5(8) . .
O10 Cl2 O10 113.1(7) 2_655 .
O10 Cl2 O10 113.1(7) 3_665 .
O9 Cl2 O3W 180.000(8) . .
O10 Cl2 O3W 74.5(8) 2_655 .
O10 Cl2 O3W 74.5(8) 3_665 .
O10 Cl2 O3W 74.5(8) . .
Cl1 O8 O4W 180.000(10) . .
Cl1 O3W Cl2 180.000(6) . .

loop_
_geom_bond_atom_site_label_1
_geom_bond_atom_site_label_2
_geom_bond_distance
_geom_bond_site_symmetry_2
Yb1 O1 2.254(7) 2_755
Yb1 O3 2.256(8) .
Yb1 O6 2.292(16) .
Yb1 O2 2.295(7) 3_665
Yb1 O5 2.335(9) 2_645
Yb1 O1W 2.446(8) .
Yb1 O5 2.451(10) .
Yb1 N1 2.488(8) .
Yb2 O5 2.251(10) .
Yb2 O5 2.251(9) 5_556
Yb2 O5 2.251(9) 6_766
Yb2 O5 2.251(9) 3_765
Yb2 O5 2.251(10) 4_646
Yb2 O5 2.251(9) 2_645
C1 N1 1.352(15) .
C1 C3 1.397(14) .
C1 H1A 0.9300 .
C2 N1 1.387(15) .
C2 C4 1.397(15) .
C2 H2A 0.9300 .
C3 C5 1.387(17) .
C3 H3A 0.9300 .
C4 C5 1.391(16) .
C4 H4A 0.9300 .
C5 C6 1.486(15) .
C6 C7 1.380(16) .
C6 C8 1.395(15) .
C7 C9 1.375(16) .
C7 H7A 0.9300 .
C8 C10 1.385(15) .
C8 H8A 0.9300 .
C9 C11 1.385(14) .
C9 H9A 0.9300 .
C10 C11 1.411(14) .
C10 H10A 0.9300 .
C11 C12 1.477(13) .
C12 O1 1.258(12) .
C12 O2 1.262(12) .
C13 O3 1.244(10) 6_766
C13 O3 1.244(10) .
C13 C14 1.505(18) .
C14 C15 1.379(14) .
C14 C15 1.379(14) 6_766
C15 C16 1.427(14) .
C15 H15A 0.9300 .
C16 C17 1.395(14) .
C16 H16A 0.9300 .
C17 C16 1.395(14) 6_766
C17 C18 1.48(2) .
C18 C19 1.396(17) .
C18 C19 1.396(17) 6_766
C19 C20 1.40(3) .
C19 H19A 0.9300 .
C20 N2 1.31(2) .
C20 H20A 0.9300 .
C21 O4 1.253(13) 4_647
C21 O4 1.253(13) .
C21 C22 1.46(3) .
C22 C23 1.404(16) 4_647
C22 C23 1.404(16) .
C23 C24 1.377(19) .
C23 H23A 0.9300 .
C24 C25 1.372(18) .
C24 H24A 0.9300 .
C25 C24 1.372(18) 4_647
C25 C26 1.50(3) .
C26 C27 1.483(19) 4_647
C26 C27 1.483(19) .
C27 C28 1.441(15) .
C27 H27A 0.9300 .
C28 N3 1.327(16) .
C28 H28A 0.9300 .
O1W H11 0.8465 .
O1W H12 0.8490 .
O1 Yb1 2.254(7) 3_775
O2 Yb1 2.295(7) 2_655
O5 Yb1 2.335(9) 3_765
O6 Yb1 2.292(16) 2_645
O6 Yb1 2.292(16) 3_765
N2 C20 1.31(2) 6_766
N3 C28 1.327(16) 4_647
Cl1 O7 1.423(9) 2_655
Cl1 O7 1.423(9) 3_665
Cl1 O7 1.423(9) .
Cl1 O8 1.452(10) .
Cl1 O3W 1.65(2) .
Cl2 O9 1.444(10) .
Cl2 O10 1.453(8) 2_655
Cl2 O10 1.453(8) 3_665
Cl2 O10 1.453(8) .
Cl2 O3W 1.71(2) .
O8 O4W 1.69(4) .

loop_
_geom_hbond_atom_site_label_D
_geom_hbond_atom_site_label_H
_geom_hbond_atom_site_label_A
_geom_hbond_distance_DH
_geom_hbond_distance_HA
_geom_hbond_distance_DA
_geom_hbond_angle_DHA
_geom_hbond_site_symmetry_A
O1W H11 O4 0.85 2.02 2.711(12) 137.6 .
O1W H12 O4 0.85 1.93 2.773(13) 169.4 6_767
